data_4304408
loop_
_publ_author_name
'Zachary J. Tonzetich'
'Richard R. Schrock'
'Keith M. Wampler'
'Brad C. Bailey'
'Christopher C. Cummins'
'Peter M\"uller'

_publ_section_title
;
A Tungsten(VI) Nitride Having a W2(\m-N)2 Core
;
_journal_name_full 'Inorganic Chemistry'
_journal_page_first 1560
_journal_page_last 1567
_journal_paper_doi 10.1021/ic701913q
_journal_volume 47
_journal_year 2008
_chemical_formula_sum 'C33 H54 F3 N O5 S Si W'
_chemical_formula_weight 845.77
_chemical_name_systematic
;
 ?
;
_space_group_IT_number 61
_symmetry_cell_setting orthorhombic
_symmetry_space_group_name_Hall '-P 2ac 2ab'
_symmetry_space_group_name_H-M 'P b c a'
_atom_sites_solution_hydrogens geom
_atom_sites_solution_primary direct
_atom_sites_solution_secondary difmap
_audit_creation_method SHELXL-97
_cell_angle_alpha 90.00
_cell_angle_beta 90.00
_cell_angle_gamma 90.00
_cell_formula_units_Z 8
_cell_length_a 18.9549(6)
_cell_length_b 19.1661(6)
_cell_length_c 21.8341(7)
_cell_measurement_reflns_used 9950
_cell_measurement_temperature 218(2)
_cell_measurement_theta_max 30.38
_cell_measurement_theta_min 2.32
_cell_volume 7932.1(4)
_computing_cell_refinement 'SAINT 7 (Bruker-AXS, 2005)'
_computing_data_collection 'SMART 5 (Bruker-AXS, 2003)'
_computing_data_reduction 'SAINT 7 (Bruker-AXS, 2005)'
_computing_molecular_graphics 'Bruker SHELXTL'
_computing_publication_material 'Bruker SHELXTL'
_computing_structure_refinement 'SHELXL-97 (Sheldrick, 1997)'
_computing_structure_solution 'SHELXS-97 (Sheldrick, 1990)'
_diffrn_ambient_temperature 218(2)
_diffrn_detector_area_resol_mean 8.3
_diffrn_measured_fraction_theta_full 1.000
_diffrn_measured_fraction_theta_max 1.000
_diffrn_measurement_device_type 'Bruker Smart APEX CCD'
_diffrn_measurement_method 'omega and phi scans'
_diffrn_radiation_monochromator graphite
_diffrn_radiation_source 'fine-focus sealed tube'
_diffrn_radiation_type MoK\a
_diffrn_radiation_wavelength 0.71073
_diffrn_reflns_av_R_equivalents 0.0423
_diffrn_reflns_av_sigmaI/netI 0.0167
_diffrn_reflns_limit_h_max 25
_diffrn_reflns_limit_h_min -25
_diffrn_reflns_limit_k_max 26
_diffrn_reflns_limit_k_min -26
_diffrn_reflns_limit_l_max 29
_diffrn_reflns_limit_l_min -29
_diffrn_reflns_number 166109
_diffrn_reflns_theta_full 29.13
_diffrn_reflns_theta_max 29.13
_diffrn_reflns_theta_min 1.78
_diffrn_standards_decay_% 0
_diffrn_standards_interval_count 0
_diffrn_standards_interval_time 0
_diffrn_standards_number 0
_exptl_absorpt_coefficient_mu 3.045
_exptl_absorpt_correction_T_max 0.5811
_exptl_absorpt_correction_T_min 0.4154
_exptl_absorpt_correction_type multi-scan
_exptl_absorpt_process_details 'SADABS (Sheldrick, 2005)'
_exptl_crystal_colour orange
_exptl_crystal_density_diffrn 1.416
_exptl_crystal_density_method 'not measured'
_exptl_crystal_description block
_exptl_crystal_F_000 3440
_exptl_crystal_size_max 0.35
_exptl_crystal_size_mid 0.20
_exptl_crystal_size_min 0.20
_refine_diff_density_max 0.710
_refine_diff_density_min -0.797
_refine_diff_density_rms 0.071
_refine_ls_extinction_method none
_refine_ls_goodness_of_fit_ref 1.069
_refine_ls_hydrogen_treatment mixed
_refine_ls_matrix_type full
_refine_ls_number_parameters 490
_refine_ls_number_reflns 10671
_refine_ls_number_restraints 510
_refine_ls_restrained_S_all 1.056
_refine_ls_R_factor_all 0.0413
_refine_ls_R_factor_gt 0.0235
_refine_ls_shift/su_max 0.002
_refine_ls_shift/su_mean 0.000
_refine_ls_structure_factor_coef Fsqd
_refine_ls_weighting_details 'calc w=1/[\s^2^(Fo^2^)+(0.0230P)^2^+7.3787P] where P=(Fo^2^+2Fc^2^)/3'
_refine_ls_weighting_scheme calc
_refine_ls_wR_factor_gt 0.0528
_refine_ls_wR_factor_ref 0.0630
_reflns_number_gt 8036
_reflns_number_total 10671
_reflns_threshold_expression >2sigma(I)
_cod_data_source_file ic701913q-file005_2.cif
_cod_data_source_block 07030
_cod_depositor_comments
;
The following automatic conversions were performed:
'_symmetry_cell_setting' value 'Orthorhombic' changed to 'orthorhombic'
according to '/home/saulius/struct/CIF-dictionaries/cif_core.dic'
dictionary named 'cif_core.dic' version 2.4.1 from 2010-06-29.

Automatic conversion script
Id: cif_fix_enum 1527 2010-12-29 10:47:43Z saulius 
;
_cod_database_code 4304408

loop_
_symmetry_equiv_pos_as_xyz
'x, y, z'
'-x+1/2, -y, z+1/2'
'-x, y+1/2, -z+1/2'
'x+1/2, -y+1/2, -z'
'-x, -y, -z'
'x-1/2, y, -z-1/2'
'x, -y-1/2, z-1/2'
'-x-1/2, y-1/2, z'

loop_
_atom_site_label
_atom_site_type_symbol
_atom_site_fract_x
_atom_site_fract_y
_atom_site_fract_z
_atom_site_U_iso_or_equiv
_atom_site_adp_type
_atom_site_occupancy
_atom_site_symmetry_multiplicity
_atom_site_calc_flag
_atom_site_refinement_flags
_atom_site_disorder_assembly
_atom_site_disorder_group
C1 C 0.85190(16) 0.03213(16) 0.87349(13) 0.0477(6) Uani 1 1 d DU . .
H1A H 0.8872(13) 0.0384(16) 0.9046(11) 0.057 Uiso 1 1 d D . .
H1B H 0.8167(13) -0.0008(14) 0.8884(13) 0.057 Uiso 1 1 d D . .
C2 C 0.8864(2) -0.00050(18) 0.81688(15) 0.0644(9) Uani 1 1 d U . .
C3 C 0.9294(3) -0.0635(2) 0.8378(2) 0.1092(17) Uani 1 1 d U . .
H3A H 0.8993 -0.0951 0.8607 0.164 Uiso 1 1 calc R . .
H3B H 0.9679 -0.0480 0.8637 0.164 Uiso 1 1 calc R . .
H3C H 0.9483 -0.0875 0.8023 0.164 Uiso 1 1 calc R . .
C4 C 0.9337(3) 0.0512(2) 0.7837(2) 0.1081(16) Uani 1 1 d U . .
H4A H 0.9572 0.0280 0.7499 0.162 Uiso 1 1 calc R . .
H4B H 0.9687 0.0693 0.8119 0.162 Uiso 1 1 calc R . .
H4C H 0.9053 0.0894 0.7680 0.162 Uiso 1 1 calc R . .
C5 C 0.8299(3) -0.0254(3) 0.7730(2) 0.1126(17) Uani 1 1 d U . .
H5A H 0.8032 0.0143 0.7582 0.169 Uiso 1 1 calc R . .
H5B H 0.7986 -0.0574 0.7940 0.169 Uiso 1 1 calc R . .
H5C H 0.8519 -0.0491 0.7387 0.169 Uiso 1 1 calc R . .
Si1 Si 0.71158(6) 0.15593(8) 0.74097(5) 0.0807(3) Uani 1 1 d U . .
C6 C 0.6697(3) 0.2414(4) 0.7545(3) 0.158(3) Uani 1 1 d U . .
H6A H 0.6323 0.2363 0.7845 0.237 Uiso 1 1 calc R . .
H6B H 0.6501 0.2588 0.7164 0.237 Uiso 1 1 calc R . .
H6C H 0.7047 0.2741 0.7697 0.237 Uiso 1 1 calc R . .
C7 C 0.6463(3) 0.0839(4) 0.7290(2) 0.158(3) Uani 1 1 d U . .
H7A H 0.6697 0.0393 0.7341 0.237 Uiso 1 1 calc R . .
H7B H 0.6271 0.0870 0.6879 0.237 Uiso 1 1 calc R . .
H7C H 0.6085 0.0882 0.7586 0.237 Uiso 1 1 calc R . .
C8 C 0.7731(2) 0.1584(3) 0.67572(16) 0.0891(12) Uani 1 1 d U . .
H8A H 0.8106 0.1914 0.6842 0.134 Uiso 1 1 calc R . .
H8B H 0.7479 0.1726 0.6391 0.134 Uiso 1 1 calc R . .
H8C H 0.7931 0.1123 0.6695 0.134 Uiso 1 1 calc R . .
W1 W 0.802419(5) 0.132694(5) 0.877921(4) 0.03417(3) Uani 1 1 d U A .
N1 N 0.75933(12) 0.13681(13) 0.80882(10) 0.0476(5) Uani 1 1 d U . .
O1 O 0.88789(9) 0.17685(10) 0.86718(8) 0.0406(4) Uani 1 1 d U . .
C11 C 0.94316(13) 0.22252(14) 0.87234(11) 0.0388(5) Uani 1 1 d U . .
C12 C 0.95630(14) 0.26786(16) 0.82354(13) 0.0487(6) Uani 1 1 d U . .
C121 C 0.91056(17) 0.26684(19) 0.76683(13) 0.0598(8) Uani 1 1 d U . .
H121 H 0.8785 0.2263 0.7702 0.072 Uiso 1 1 calc R . .
C122 C 0.8656(3) 0.3315(3) 0.7644(2) 0.147(3) Uani 1 1 d U . .
H12A H 0.8433 0.3388 0.8039 0.221 Uiso 1 1 calc R . .
H12B H 0.8296 0.3260 0.7332 0.221 Uiso 1 1 calc R . .
H12C H 0.8949 0.3715 0.7545 0.221 Uiso 1 1 calc R . .
C123 C 0.9528(2) 0.2582(3) 0.70853(16) 0.0897(13) Uani 1 1 d U . .
H12D H 0.9209 0.2541 0.6740 0.135 Uiso 1 1 calc R . .
H12E H 0.9816 0.2165 0.7114 0.135 Uiso 1 1 calc R . .
H12F H 0.9830 0.2986 0.7028 0.135 Uiso 1 1 calc R . .
C13 C 1.01232(18) 0.31406(18) 0.82996(17) 0.0659(9) Uani 1 1 d U . .
H13 H 1.0225 0.3454 0.7980 0.079 Uiso 1 1 calc R . .
C14 C 1.05334(18) 0.3150(2) 0.88222(19) 0.0716(10) Uani 1 1 d U . .
H14 H 1.0906 0.3471 0.8858 0.086 Uiso 1 1 calc R . .
C15 C 1.03968(16) 0.26914(19) 0.92893(17) 0.0638(8) Uani 1 1 d U . .
H15 H 1.0686 0.2696 0.9639 0.077 Uiso 1 1 calc R . .
C16 C 0.98405(14) 0.22183(15) 0.92578(13) 0.0467(6) Uani 1 1 d U . .
C161 C 0.97126(16) 0.17073(17) 0.97720(13) 0.0544(7) Uani 1 1 d U . .
H161 H 0.9235 0.1508 0.9715 0.065 Uiso 1 1 calc R . .
C162 C 0.9735(3) 0.2050(2) 1.04021(16) 0.0908(13) Uani 1 1 d U . .
H16A H 1.0210 0.2212 1.0485 0.136 Uiso 1 1 calc R . .
H16B H 0.9597 0.1712 1.0711 0.136 Uiso 1 1 calc R . .
H16C H 0.9412 0.2442 1.0411 0.136 Uiso 1 1 calc R . .
C163 C 1.0241(2) 0.1110(2) 0.9739(2) 0.0866(12) Uani 1 1 d U . .
H16D H 1.0208 0.0886 0.9342 0.130 Uiso 1 1 calc R . .
H16E H 1.0137 0.0773 1.0058 0.130 Uiso 1 1 calc R . .
H16F H 1.0714 0.1291 0.9796 0.130 Uiso 1 1 calc R . .
O2 O 0.73919(9) 0.09538(10) 0.93302(8) 0.0445(4) Uani 1 1 d U . .
C21 C 0.70116(13) 0.06171(14) 0.97736(12) 0.0414(5) Uani 1 1 d U . .
C22 C 0.72852(15) 0.05694(15) 1.03640(13) 0.0473(6) Uani 1 1 d U . .
C221 C 0.79818(17) 0.08885(18) 1.05422(14) 0.0592(8) Uani 1 1 d U . .
H221 H 0.8133 0.1197 1.0203 0.071 Uiso 1 1 calc R . .
C222 C 0.8536(2) 0.0329(2) 1.0618(2) 0.0960(14) Uani 1 1 d U . .
H22A H 0.8391 0.0007 1.0937 0.144 Uiso 1 1 calc R . .
H22B H 0.8982 0.0543 1.0731 0.144 Uiso 1 1 calc R . .
H22C H 0.8592 0.0078 1.0235 0.144 Uiso 1 1 calc R . .
C223 C 0.7904(3) 0.1339(3) 1.1118(3) 0.143(3) Uani 1 1 d U . .
H22D H 0.7541 0.1687 1.1052 0.215 Uiso 1 1 calc R . .
H22E H 0.8349 0.1569 1.1205 0.215 Uiso 1 1 calc R . .
H22F H 0.7774 0.1045 1.1462 0.215 Uiso 1 1 calc R . .
C23 C 0.68900(18) 0.01987(19) 1.07942(16) 0.0640(8) Uani 1 1 d U . .
H23 H 0.7056 0.0163 1.1199 0.077 Uiso 1 1 calc R . .
C24 C 0.62668(19) -0.0114(2) 1.06400(18) 0.0758(11) Uani 1 1 d U . .
H24 H 0.6014 -0.0369 1.0936 0.091 Uiso 1 1 calc R . .
C25 C 0.60077(17) -0.00574(19) 1.00516(18) 0.0671(9) Uani 1 1 d U . .
H25 H 0.5578 -0.0274 0.9953 0.081 Uiso 1 1 calc R . .
C26 C 0.63670(14) 0.03128(16) 0.95999(15) 0.0508(7) Uani 1 1 d U . .
C261 C 0.60795(16) 0.04162(19) 0.89609(16) 0.0618(8) Uani 1 1 d U . .
H261 H 0.6484 0.0477 0.8679 0.074 Uiso 1 1 calc R . .
C262 C 0.5642(2) 0.1080(2) 0.8945(2) 0.0855(12) Uani 1 1 d U . .
H26A H 0.5267 0.1049 0.9247 0.128 Uiso 1 1 calc R . .
H26B H 0.5439 0.1138 0.8541 0.128 Uiso 1 1 calc R . .
H26C H 0.5941 0.1477 0.9039 0.128 Uiso 1 1 calc R . .
C263 C 0.5641(2) -0.0204(2) 0.8735(2) 0.0856(12) Uani 1 1 d U . .
H26D H 0.5907 -0.0632 0.8790 0.128 Uiso 1 1 calc R . .
H26E H 0.5533 -0.0143 0.8304 0.128 Uiso 1 1 calc R . .
H26F H 0.5206 -0.0230 0.8967 0.128 Uiso 1 1 calc R . .
O3 O 0.78640(11) 0.22665(11) 0.92965(12) 0.0681(6) Uani 1 1 d DU . .
S1 S 0.72688(18) 0.26293(15) 0.9598(2) 0.0617(9) Uani 0.667(15) 1 d PDU A 1
O4 O 0.6683(3) 0.2721(5) 0.9204(5) 0.109(3) Uani 0.667(15) 1 d PDU A 1
O5 O 0.7147(6) 0.2404(5) 1.0216(4) 0.129(3) Uani 0.667(15) 1 d PDU A 1
C9 C 0.7654(6) 0.3476(5) 0.9690(7) 0.088(2) Uani 0.667(15) 1 d PDU A 1
F1 F 0.7778(6) 0.3751(5) 0.9151(5) 0.147(3) Uani 0.667(15) 1 d PDU A 1
F2 F 0.7209(5) 0.3878(5) 1.0009(6) 0.134(4) Uani 0.667(15) 1 d PDU A 1
F3 F 0.8229(5) 0.3427(5) 1.0020(6) 0.138(4) Uani 0.667(15) 1 d PDU A 1
S1A S 0.7212(4) 0.2713(5) 0.9366(7) 0.094(2) Uani 0.333(15) 1 d PDU A 2
O4A O 0.6824(12) 0.2952(13) 0.8892(10) 0.179(9) Uani 0.333(15) 1 d PDU A 2
O5A O 0.6840(9) 0.2396(9) 0.9890(11) 0.118(6) Uani 0.333(15) 1 d PDU A 2
C9A C 0.7642(13) 0.3441(9) 0.9718(12) 0.104(5) Uani 0.333(15) 1 d PDU A 2
F1A F 0.8039(14) 0.3259(14) 1.0179(9) 0.163(8) Uani 0.333(15) 1 d PDU A 2
F2A F 0.8043(13) 0.3718(8) 0.9277(9) 0.149(8) Uani 0.333(15) 1 d PDU A 2
F3A F 0.7164(13) 0.3925(10) 0.9809(14) 0.164(8) Uani 0.333(15) 1 d PDU A 2

loop_
_atom_site_aniso_label
_atom_site_aniso_U_11
_atom_site_aniso_U_22
_atom_site_aniso_U_33
_atom_site_aniso_U_23
_atom_site_aniso_U_13
_atom_site_aniso_U_12
C1 0.0517(16) 0.0451(15) 0.0463(15) -0.0007(12) 0.0011(12) 0.0033(12)
C2 0.079(2) 0.0573(19) 0.0571(18) -0.0094(15) 0.0071(16) 0.0177(17)
C3 0.144(4) 0.086(3) 0.097(3) -0.014(2) 0.005(3) 0.062(3)
C4 0.123(4) 0.098(3) 0.104(3) -0.011(3) 0.069(3) 0.017(3)
C5 0.157(4) 0.098(3) 0.082(3) -0.045(3) -0.032(3) 0.019(3)
Si1 0.0601(6) 0.1337(10) 0.0483(5) 0.0082(6) -0.0210(4) 0.0080(6)
C6 0.144(5) 0.224(6) 0.106(4) 0.028(4) -0.022(4) 0.119(5)
C7 0.097(4) 0.304(7) 0.073(3) -0.007(4) -0.030(3) -0.092(5)
C8 0.106(3) 0.114(3) 0.0472(19) 0.007(2) -0.0124(19) -0.009(3)
W1 0.02860(5) 0.04266(6) 0.03124(5) -0.00229(4) -0.00046(4) -0.00061(4)
N1 0.0420(12) 0.0613(15) 0.0395(11) -0.0021(10) -0.0081(9) 0.0020(11)
O1 0.0326(8) 0.0485(10) 0.0406(9) -0.0024(8) 0.0028(7) -0.0031(7)
C11 0.0290(11) 0.0435(13) 0.0439(13) -0.0029(11) 0.0054(10) 0.0010(10)
C12 0.0413(14) 0.0539(17) 0.0509(15) 0.0040(13) 0.0096(12) 0.0014(13)
C121 0.0597(18) 0.076(2) 0.0435(15) 0.0127(15) 0.0086(13) 0.0001(17)
C122 0.169(6) 0.196(6) 0.076(3) -0.028(4) -0.046(3) 0.109(5)
C123 0.099(3) 0.114(3) 0.056(2) -0.006(2) 0.024(2) -0.014(3)
C13 0.0562(19) 0.061(2) 0.080(2) 0.0143(17) 0.0169(17) -0.0104(16)
C14 0.0479(18) 0.068(2) 0.099(3) -0.007(2) 0.0021(18) -0.0197(16)
C15 0.0445(16) 0.075(2) 0.072(2) -0.0063(18) -0.0098(15) -0.0101(16)
C16 0.0343(13) 0.0542(17) 0.0514(15) -0.0051(12) -0.0019(11) 0.0008(12)
C161 0.0475(16) 0.068(2) 0.0480(15) 0.0039(14) -0.0118(13) -0.0030(14)
C162 0.118(4) 0.103(3) 0.052(2) -0.005(2) -0.006(2) -0.008(3)
C163 0.088(3) 0.078(3) 0.094(3) 0.014(2) -0.008(2) 0.017(2)
O2 0.0382(9) 0.0501(11) 0.0453(10) -0.0022(8) 0.0084(8) -0.0067(8)
C21 0.0369(13) 0.0381(13) 0.0491(14) -0.0023(11) 0.0113(11) -0.0002(11)
C22 0.0468(15) 0.0479(16) 0.0472(15) -0.0028(12) 0.0082(12) 0.0000(12)
C221 0.0634(19) 0.067(2) 0.0472(16) -0.0051(14) -0.0055(14) -0.0124(16)
C222 0.063(2) 0.098(3) 0.126(4) 0.033(3) -0.027(2) -0.008(2)
C223 0.153(6) 0.172(6) 0.105(4) -0.082(4) 0.011(3) -0.065(4)
C23 0.065(2) 0.073(2) 0.0540(18) 0.0122(16) 0.0120(15) 0.0034(17)
C24 0.058(2) 0.085(3) 0.085(2) 0.029(2) 0.0220(18) -0.0012(19)
C25 0.0387(16) 0.069(2) 0.094(2) 0.0130(19) 0.0121(16) -0.0077(15)
C26 0.0361(14) 0.0492(16) 0.0671(18) -0.0018(14) 0.0066(12) -0.0002(12)
C261 0.0373(15) 0.076(2) 0.072(2) -0.0004(17) -0.0057(14) -0.0059(14)
C262 0.082(3) 0.074(2) 0.100(3) 0.010(2) -0.028(2) 0.006(2)
C263 0.065(2) 0.084(3) 0.108(3) -0.021(2) -0.023(2) -0.003(2)
O3 0.0589(13) 0.0530(13) 0.0923(17) -0.0263(12) 0.0277(12) -0.0055(10)
S1 0.0566(12) 0.0447(9) 0.0837(18) -0.0149(10) 0.0319(11) -0.0062(7)
O4 0.044(3) 0.118(5) 0.164(7) -0.041(5) -0.018(3) 0.001(3)
O5 0.161(8) 0.118(5) 0.108(5) 0.022(5) 0.082(5) 0.020(5)
C9 0.087(6) 0.062(5) 0.115(7) -0.033(5) 0.022(5) -0.003(4)
F1 0.142(6) 0.102(5) 0.196(7) 0.058(5) 0.066(5) 0.004(4)
F2 0.125(5) 0.096(6) 0.180(8) -0.082(6) 0.031(4) 0.015(4)
F3 0.101(4) 0.107(4) 0.207(10) -0.073(5) -0.041(6) -0.007(3)
S1A 0.095(3) 0.086(3) 0.100(5) -0.034(3) 0.014(3) 0.027(3)
O4A 0.218(18) 0.174(19) 0.145(14) -0.035(10) -0.069(12) 0.087(13)
O5A 0.091(10) 0.096(8) 0.166(13) -0.034(10) 0.080(10) -0.014(7)
C9A 0.127(15) 0.066(10) 0.119(13) -0.015(9) 0.038(8) 0.002(7)
F1A 0.187(18) 0.205(19) 0.096(8) -0.072(8) -0.016(9) 0.003(12)
F2A 0.230(17) 0.081(8) 0.138(9) -0.063(7) 0.079(10) -0.092(10)
F3A 0.242(17) 0.047(6) 0.202(19) -0.018(8) 0.082(12) 0.034(9)

loop_
_atom_type_symbol
_atom_type_description
_atom_type_scat_dispersion_real
_atom_type_scat_dispersion_imag
_atom_type_scat_source
C C 0.0033 0.0016 'International Tables Vol C Tables 4.2.6.8 and 6.1.1.4'
H H 0.0000 0.0000 'International Tables Vol C Tables 4.2.6.8 and 6.1.1.4'
N N 0.0061 0.0033 'International Tables Vol C Tables 4.2.6.8 and 6.1.1.4'
O O 0.0106 0.0060 'International Tables Vol C Tables 4.2.6.8 and 6.1.1.4'
F F 0.0171 0.0103 'International Tables Vol C Tables 4.2.6.8 and 6.1.1.4'
Si Si 0.0817 0.0704 'International Tables Vol C Tables 4.2.6.8 and 6.1.1.4'
S S 0.1246 0.1234 'International Tables Vol C Tables 4.2.6.8 and 6.1.1.4'
W W -0.8490 6.8722 'International Tables Vol C Tables 4.2.6.8 and 6.1.1.4'

loop_
_geom_angle_atom_site_label_1
_geom_angle_atom_site_label_2
_geom_angle_atom_site_label_3
_geom_angle
_geom_angle_site_symmetry_1
_geom_angle_site_symmetry_3
_geom_angle_publ_flag
C2 C1 W1 126.1(2) . . ?
C5 C2 C4 108.7(4) . . ?
C5 C2 C3 108.5(4) . . ?
C4 C2 C3 110.2(4) . . ?
C5 C2 C1 109.7(3) . . ?
C4 C2 C1 111.7(3) . . ?
C3 C2 C1 108.0(3) . . ?
N1 Si1 C8 109.16(16) . . ?
N1 Si1 C6 105.6(2) . . ?
C8 Si1 C6 112.0(3) . . ?
N1 Si1 C7 107.6(2) . . ?
C8 Si1 C7 109.2(2) . . ?
C6 Si1 C7 113.2(3) . . ?
N1 W1 O2 106.38(10) . . ?
N1 W1 O1 106.57(10) . . ?
O2 W1 O1 146.43(8) . . ?
N1 W1 C1 102.09(11) . . ?
O2 W1 C1 88.00(10) . . ?
O1 W1 C1 91.29(10) . . ?
N1 W1 O3 110.88(11) . . ?
O2 W1 O3 83.69(8) . . ?
O1 W1 O3 78.82(8) . . ?
C1 W1 O3 147.02(11) . . ?
W1 N1 Si1 170.25(16) . . ?
C11 O1 W1 162.81(16) . . ?
O1 C11 C12 118.1(2) . . ?
O1 C11 C16 119.0(2) . . ?
C12 C11 C16 122.9(3) . . ?
C13 C12 C11 117.1(3) . . ?
C13 C12 C121 121.9(3) . . ?
C11 C12 C121 121.0(3) . . ?
C122 C121 C12 110.0(3) . . ?
C122 C121 C123 111.1(3) . . ?
C12 C121 C123 112.8(3) . . ?
C14 C13 C12 121.5(3) . . ?
C15 C14 C13 120.0(3) . . ?
C14 C15 C16 121.6(3) . . ?
C15 C16 C11 117.0(3) . . ?
C15 C16 C161 120.5(3) . . ?
C11 C16 C161 122.5(2) . . ?
C16 C161 C163 110.3(3) . . ?
C16 C161 C162 112.8(3) . . ?
C163 C161 C162 110.3(3) . . ?
C21 O2 W1 170.89(18) . . ?
O2 C21 C22 119.3(2) . . ?
O2 C21 C26 117.5(3) . . ?
C22 C21 C26 123.1(3) . . ?
C21 C22 C23 117.2(3) . . ?
C21 C22 C221 122.6(3) . . ?
C23 C22 C221 120.2(3) . . ?
C22 C221 C222 110.5(3) . . ?
C22 C221 C223 110.9(3) . . ?
C222 C221 C223 112.1(4) . . ?
C24 C23 C22 121.4(3) . . ?
C23 C24 C25 120.2(3) . . ?
C24 C25 C26 121.7(3) . . ?
C25 C26 C21 116.4(3) . . ?
C25 C26 C261 123.0(3) . . ?
C21 C26 C261 120.5(3) . . ?
C26 C261 C262 109.1(3) . . ?
C26 C261 C263 113.0(3) . . ?
C262 C261 C263 110.3(3) . . ?
S1 O3 S1A 20.8(4) . . ?
S1 O3 W1 137.39(18) . . ?
S1A O3 W1 130.1(3) . . ?
O4 S1 O5 118.9(5) . . ?
O4 S1 O3 112.6(4) . . ?
O5 S1 O3 113.6(4) . . ?
O4 S1 C9 106.0(6) . . ?
O5 S1 C9 103.5(6) . . ?
O3 S1 C9 99.5(4) . . ?
F3 C9 F1 112.0(10) . . ?
F3 C9 F2 106.2(10) . . ?
F1 C9 F2 110.4(12) . . ?
F3 C9 S1 109.6(8) . . ?
F1 C9 S1 109.7(8) . . ?
F2 C9 S1 108.8(9) . . ?
O4A S1A O5A 118.3(12) . . ?
O4A S1A O3 124.1(11) . . ?
O5A S1A O3 103.7(8) . . ?
O4A S1A C9A 108.2(13) . . ?
O5A S1A C9A 101.9(10) . . ?
O3 S1A C9A 96.5(9) . . ?
F1A C9A F3A 118(2) . . ?
F1A C9A F2A 110(2) . . ?
F3A C9A F2A 103(2) . . ?
F1A C9A S1A 112.6(14) . . ?
F3A C9A S1A 107.6(16) . . ?
F2A C9A S1A 105.1(15) . . ?

loop_
_geom_bond_atom_site_label_1
_geom_bond_atom_site_label_2
_geom_bond_distance
_geom_bond_site_symmetry_2
_geom_bond_publ_flag
C1 C2 1.532(4) . ?
C1 W1 2.146(3) . ?
C2 C5 1.514(5) . ?
C2 C4 1.520(5) . ?
C2 C3 1.527(5) . ?
Si1 N1 1.774(2) . ?
Si1 C8 1.841(4) . ?
Si1 C6 1.844(6) . ?
Si1 C7 1.871(5) . ?
W1 N1 1.718(2) . ?
W1 O2 1.8425(17) . ?
W1 O1 1.8428(17) . ?
W1 O3 2.147(2) . ?
O1 C11 1.370(3) . ?
C11 C12 1.397(4) . ?
C11 C16 1.401(4) . ?
C12 C13 1.390(4) . ?
C12 C121 1.512(4) . ?
C121 C122 1.506(6) . ?
C121 C123 1.513(4) . ?
C13 C14 1.381(5) . ?
C14 C15 1.371(5) . ?
C15 C16 1.392(4) . ?
C16 C161 1.509(4) . ?
C161 C163 1.522(5) . ?
C161 C162 1.525(5) . ?
O2 C21 1.369(3) . ?
C21 C22 1.392(4) . ?
C21 C26 1.406(4) . ?
C22 C23 1.396(4) . ?
C22 C221 1.506(4) . ?
C221 C222 1.510(5) . ?
C221 C223 1.532(5) . ?
C23 C24 1.367(5) . ?
C24 C25 1.380(5) . ?
C25 C26 1.393(4) . ?
C26 C261 1.511(4) . ?
C261 C262 1.519(5) . ?
C261 C263 1.532(5) . ?
O3 S1 1.480(3) . ?
O3 S1A 1.510(8) . ?
S1 O4 1.417(6) . ?
S1 O5 1.434(6) . ?
S1 C9 1.792(7) . ?
C9 F3 1.309(14) . ?
C9 F1 1.309(16) . ?
C9 F2 1.337(13) . ?
S1A O4A 1.352(12) . ?
S1A O5A 1.474(12) . ?
S1A C9A 1.790(14) . ?
C9A F1A 1.30(2) . ?
C9A F3A 1.31(2) . ?
C9A F2A 1.34(2) . ?
